data_7044941
loop_
_publ_author_name
'Mukherjee, Nandini'
'Podder, Santosh'
'Mitra, Koushambi'
'Majumdar, Shamik'
'Nandi, Dipankar'
'Chakravarty, Akhil R.'

_publ_section_title
;
 Targeted photodynamic therapy in visible light using BODIPY-appended
 copper(ii) complexes of a vitamin B<sub>6</sub> Schiff base.
;
_journal_issue 3
_journal_name_full 'Dalton transactions (Cambridge, England : 2003)'
_journal_page_first 823
_journal_page_last 835
_journal_paper_doi 10.1039/c7dt03976j
_journal_volume 47
_journal_year 2018
_chemical_formula_sum 'C26 H21 Cu N5 O3'
_chemical_formula_weight 515.02
_space_group_crystal_system monoclinic
_space_group_IT_number 14
_space_group_name_Hall '-P 2ybc'
_space_group_name_H-M_alt 'P 1 21/c 1'
_symmetry_space_group_name_Hall '-P 2ybc'
_symmetry_space_group_name_H-M 'P 1 21/c 1'
_atom_sites_solution_hydrogens mixed
_audit_creation_method SHELXL-2017/1
_audit_update_record
;
2017-09-17 deposited with the CCDC.
2017-12-04 downloaded from the CCDC.
;
_cell_angle_alpha 90
_cell_angle_beta 107.673(4)
_cell_angle_gamma 90
_cell_formula_units_Z 4
_cell_length_a 14.291(2)
_cell_length_b 13.296(2)
_cell_length_c 12.436(2)
_cell_measurement_reflns_used 9976
_cell_measurement_temperature 273(2)
_cell_measurement_theta_max 25.83
_cell_measurement_theta_min 3.06
_cell_volume 2251.5(6)
_computing_cell_refinement 'Bruker SAINT'
_computing_data_collection 'Bruker APEX2'
_computing_data_reduction 'Bruker SAINT'
_computing_molecular_graphics 'Bruker SHELXTL'
_computing_publication_material 'Bruker SHELXTL'
_computing_structure_refinement 'SHELXL-2017/1 (Sheldrick, 2017)'
_computing_structure_solution 'SHELXS-97 (Sheldrick 2008)'
_diffrn_ambient_temperature 273(2)
_diffrn_measured_fraction_theta_full 0.999
_diffrn_measured_fraction_theta_max 0.909
_diffrn_measurement_device_type 'Bruker APEX-II CCD'
_diffrn_measurement_method '\f and \w scans'
_diffrn_radiation_monochromator graphite
_diffrn_radiation_source 'fine-focus sealed tube'
_diffrn_radiation_type MoK\a
_diffrn_radiation_wavelength 0.71073
_diffrn_reflns_av_R_equivalents 0.2006
_diffrn_reflns_av_unetI/netI 0.1808
_diffrn_reflns_Laue_measured_fraction_full 0.999
_diffrn_reflns_Laue_measured_fraction_max 0.909
_diffrn_reflns_limit_h_max 19
_diffrn_reflns_limit_h_min -18
_diffrn_reflns_limit_k_max 18
_diffrn_reflns_limit_k_min -18
_diffrn_reflns_limit_l_max 16
_diffrn_reflns_limit_l_min -17
_diffrn_reflns_number 73649
_diffrn_reflns_point_group_measured_fraction_full 0.999
_diffrn_reflns_point_group_measured_fraction_max 0.909
_diffrn_reflns_theta_full 25.242
_diffrn_reflns_theta_max 29.803
_diffrn_reflns_theta_min 2.992
_exptl_absorpt_coefficient_mu 1.010
_exptl_absorpt_correction_type none
_exptl_crystal_colour Green
_exptl_crystal_density_diffrn 1.519
_exptl_crystal_density_method 'not measured'
_exptl_crystal_description block
_exptl_crystal_F_000 1060
_refine_diff_density_max 2.063
_refine_diff_density_min -1.130
_refine_diff_density_rms 0.113
_refine_ls_extinction_method none
_refine_ls_goodness_of_fit_ref 1.025
_refine_ls_hydrogen_treatment mixed
_refine_ls_matrix_type full
_refine_ls_number_parameters 320
_refine_ls_number_reflns 5862
_refine_ls_number_restraints 0
_refine_ls_restrained_S_all 1.025
_refine_ls_R_factor_all 0.2352
_refine_ls_R_factor_gt 0.1021
_refine_ls_shift/su_max 0.001
_refine_ls_shift/su_mean 0.000
_refine_ls_structure_factor_coef Fsqd
_refine_ls_weighting_details 'w=1/[\s^2^(Fo^2^)+(0.0535P)^2^+16.5152P] where P=(Fo^2^+2Fc^2^)/3'
_refine_ls_weighting_scheme calc
_refine_ls_wR_factor_gt 0.1819
_refine_ls_wR_factor_ref 0.2245
_reflns_Friedel_coverage 0.000
_reflns_number_gt 2994
_reflns_number_total 5862
_reflns_threshold_expression 'I > 2\s(I)'
_cod_data_source_file c7dt03976j2.cif
_cod_data_source_block shelx
_cod_depositor_comments 'Adding full bibliography for 7044941.cif.'
_cod_original_cell_volume 2251.4(7)
_cod_database_code 7044941
_shelx_shelxl_version_number 2017/1
_shelx_space_group_comment
;
The symmetry employed for this shelxl refinement is uniquely defined
by the following loop, which should always be used as a source of
symmetry information in preference to the above space-group names.
They are only intended as comments.
;

loop_
_space_group_symop_operation_xyz
'x, y, z'
'-x, y+1/2, -z+1/2'
'-x, -y, -z'
'x, -y-1/2, z-1/2'

loop_
_atom_site_label
_atom_site_type_symbol
_atom_site_fract_x
_atom_site_fract_y
_atom_site_fract_z
_atom_site_U_iso_or_equiv
_atom_site_adp_type
_atom_site_occupancy
_atom_site_site_symmetry_order
_atom_site_calc_flag
_atom_site_refinement_flags_posn
_atom_site_refinement_flags_adp
C1 C 0.5529(5) 0.0011(5) 0.7804(5) 0.0360(16) Uani 1 1 d . .
C2 C 0.5826(5) -0.0521(5) 0.6990(5) 0.0364(15) Uani 1 1 d . .
H2 H 0.648603 -0.063784 0.707492 0.044 Uiso 1 1 calc R U
C3 C 0.5109(5) -0.0857(5) 0.6074(6) 0.0416(17) Uani 1 1 d . .
H3 H 0.528742 -0.121393 0.552318 0.050 Uiso 1 1 calc R U
C4 C 0.4125(6) -0.0689(6) 0.5926(6) 0.050(2) Uani 1 1 d . .
H4 H 0.366633 -0.093476 0.527804 0.060 Uiso 1 1 calc R U
C5 C 0.3799(5) -0.0183(5) 0.6686(6) 0.0425(17) Uani 1 1 d . .
H5 H 0.313336 -0.007948 0.658007 0.051 Uiso 1 1 calc R U
C6 C 0.4500(5) 0.0166(4) 0.7615(5) 0.0293(14) Uani 1 1 d . .
C7 C 0.5383(4) 0.0851(4) 0.9214(5) 0.0220(12) Uani 1 1 d . .
C8 C 0.5710(5) 0.1419(5) 1.0300(5) 0.0326(15) Uani 1 1 d . .
C9 C 0.5070(4) 0.1900(5) 1.0723(5) 0.0299(14) Uani 1 1 d . .
H9 H 0.439687 0.185534 1.036806 0.036 Uiso 1 1 calc R U
C10 C 0.5451(5) 0.2486(5) 1.1740(6) 0.0452(18) Uani 1 1 d . .
H10 H 0.503159 0.282717 1.205727 0.054 Uiso 1 1 calc R U
C11 C 0.6455(5) 0.2524(5) 1.2226(6) 0.0375(16) Uani 1 1 d . .
H11 H 0.674076 0.290559 1.286818 0.045 Uiso 1 1 calc R U
C12 C 0.7014(5) 0.1970(5) 1.1716(5) 0.0369(16) Uani 1 1 d . .
H12 H 0.769192 0.199847 1.203679 0.044 Uiso 1 1 calc R U
C13 C 0.7569(4) -0.1541(5) 1.0494(6) 0.0337(15) Uani 1 1 d . .
C14 C 0.7408(4) -0.2516(5) 1.0819(6) 0.0360(16) Uani 1 1 d . .
H14 H 0.709339 -0.260655 1.136630 0.043 Uiso 1 1 calc R U
C15 C 0.7704(5) -0.3340(5) 1.0348(6) 0.0410(17) Uani 1 1 d . .
H15 H 0.758844 -0.398016 1.058062 0.049 Uiso 1 1 calc R U
C16 C 0.8175(5) -0.3233(5) 0.9525(7) 0.0484(19) Uani 1 1 d . .
H16 H 0.835312 -0.379451 0.918611 0.058 Uiso 1 1 calc R U
C17 C 0.8373(5) -0.2269(5) 0.9222(6) 0.0428(18) Uani 1 1 d . .
H17 H 0.870209 -0.218700 0.868673 0.051 Uiso 1 1 calc R U
C18 C 0.8093(4) -0.1437(5) 0.9697(5) 0.0297(14) Uani 1 1 d . .
C19 C 0.8893(4) -0.0159(4) 0.8968(5) 0.0257(13) Uani 1 1 d . .
C20 C 0.9129(4) 0.0864(4) 0.8768(5) 0.0250(13) Uani 1 1 d . .
C21 C 0.9762(4) 0.1045(4) 0.8100(5) 0.0265(13) Uani 1 1 d . .
C22 C 0.9998(5) 0.2029(5) 0.7950(6) 0.0329(15) Uani 1 1 d . .
H22 H 1.039107 0.215088 0.748954 0.039 Uiso 1 1 calc R U
C23 C 0.9122(4) 0.2674(4) 0.9071(5) 0.0287(14) Uani 1 1 d . .
C24 C 0.8791(4) 0.1701(4) 0.9253(5) 0.0252(13) Uani 1 1 d . .
C25 C 0.8821(5) 0.3568(5) 0.9621(6) 0.0421(17) Uani 1 1 d . .
H25A H 0.840968 0.335294 1.006031 0.063 Uiso 1 1 calc R U
H25B H 0.939551 0.389312 1.010359 0.063 Uiso 1 1 calc R U
H25C H 0.846562 0.403164 0.905081 0.063 Uiso 1 1 calc R U
C26 C 1.0186(4) 0.0211(5) 0.7583(6) 0.0337(15) Uani 1 1 d . .
H26A H 1.061479 0.048889 0.718466 0.040 Uiso 1 1 calc R U
H26B H 1.057262 -0.023223 0.817025 0.040 Uiso 1 1 calc R U
N1 N 0.6047(4) 0.0449(4) 0.8786(4) 0.0358(13) Uani 1 1 d . .
N2 N 0.4454(4) 0.0703(4) 0.8560(4) 0.0343(13) Uani 1 1 d . .
H2A H 0.393010 0.090290 0.869811 0.041 Uiso 1 1 calc R U
N3 N 0.6670(4) 0.1397(4) 1.0802(5) 0.0386(13) Uani 1 1 d . .
N4 N 0.8272(3) -0.0415(4) 0.9483(4) 0.0285(11) Uani 1 1 d . .
N5 N 0.9696(4) 0.2825(4) 0.8425(5) 0.0356(13) Uani 1 1 d . .
O1 O 0.7248(3) -0.0728(3) 1.0900(4) 0.0378(11) Uani 1 1 d . .
O2 O 0.8189(3) 0.1654(3) 0.9861(4) 0.0364(11) Uani 1 1 d . .
O3 O 0.9428(3) -0.0332(3) 0.6832(4) 0.0467(12) Uani 1 1 d . .
H3A H 0.966195 -0.078783 0.655082 0.070 Uiso 1 1 calc R U
Cu1 Cu 0.75052(6) 0.04903(6) 1.01138(7) 0.0350(3) Uani 1 1 d . .
H19 H 0.916(4) -0.068(4) 0.859(4) 0.016(14) Uiso 1 1 d . .

loop_
_atom_site_aniso_label
_atom_site_aniso_U_11
_atom_site_aniso_U_22
_atom_site_aniso_U_33
_atom_site_aniso_U_23
_atom_site_aniso_U_13
_atom_site_aniso_U_12
C1 0.059(4) 0.025(3) 0.022(3) 0.004(3) 0.009(3) -0.006(3)
C2 0.045(4) 0.033(3) 0.036(4) -0.007(3) 0.021(3) 0.002(3)
C3 0.056(5) 0.041(4) 0.032(4) -0.005(3) 0.019(4) -0.001(3)
C4 0.059(5) 0.057(5) 0.030(4) 0.001(3) 0.007(4) -0.011(4)
C5 0.046(4) 0.038(4) 0.040(4) 0.003(3) 0.007(3) -0.005(3)
C6 0.041(4) 0.021(3) 0.033(4) -0.002(3) 0.021(3) -0.002(3)
C7 0.024(3) 0.023(3) 0.022(3) -0.001(2) 0.010(2) 0.000(2)
C8 0.040(4) 0.027(3) 0.034(4) 0.012(3) 0.018(3) 0.009(3)
C9 0.024(3) 0.031(3) 0.033(4) 0.006(3) 0.006(3) -0.001(3)
C10 0.044(4) 0.036(4) 0.058(5) 0.004(4) 0.020(4) 0.008(3)
C11 0.044(4) 0.033(4) 0.034(4) -0.013(3) 0.009(3) -0.004(3)
C12 0.040(4) 0.037(4) 0.033(4) -0.016(3) 0.010(3) -0.012(3)
C13 0.021(3) 0.030(3) 0.048(4) 0.008(3) 0.007(3) 0.004(3)
C14 0.027(3) 0.036(4) 0.046(4) 0.012(3) 0.013(3) -0.001(3)
C15 0.040(4) 0.024(3) 0.059(5) 0.008(3) 0.015(4) -0.003(3)
C16 0.056(5) 0.025(4) 0.074(6) -0.007(3) 0.033(4) -0.008(3)
C17 0.049(4) 0.029(4) 0.059(5) -0.005(3) 0.030(4) -0.006(3)
C18 0.021(3) 0.028(3) 0.042(4) 0.006(3) 0.012(3) 0.000(3)
C19 0.024(3) 0.022(3) 0.029(3) 0.000(3) 0.006(3) 0.000(2)
C20 0.018(3) 0.024(3) 0.031(3) 0.004(3) 0.005(2) 0.002(2)
C21 0.021(3) 0.029(3) 0.030(3) 0.002(3) 0.008(3) -0.002(2)
C22 0.034(3) 0.030(3) 0.040(4) 0.003(3) 0.018(3) -0.004(3)
C23 0.025(3) 0.027(3) 0.030(4) 0.002(3) 0.003(3) -0.001(3)
C24 0.018(3) 0.026(3) 0.026(3) 0.003(3) -0.002(2) -0.001(2)
C25 0.047(4) 0.030(4) 0.053(5) -0.003(3) 0.021(4) -0.002(3)
C26 0.030(3) 0.033(4) 0.042(4) -0.003(3) 0.016(3) -0.006(3)
N1 0.032(3) 0.038(3) 0.038(3) -0.004(3) 0.011(2) -0.002(3)
N2 0.026(3) 0.038(3) 0.039(3) 0.000(2) 0.012(2) 0.002(2)
N3 0.035(3) 0.039(3) 0.041(3) -0.001(3) 0.010(3) -0.003(3)
N4 0.019(2) 0.027(3) 0.038(3) 0.004(2) 0.007(2) -0.002(2)
N5 0.036(3) 0.032(3) 0.042(3) -0.001(3) 0.016(3) -0.004(2)
O1 0.031(2) 0.035(3) 0.055(3) 0.007(2) 0.025(2) 0.0027(19)
O2 0.035(2) 0.030(2) 0.052(3) 0.001(2) 0.026(2) 0.0021(19)
O3 0.048(3) 0.038(3) 0.055(3) -0.009(2) 0.016(2) 0.003(2)
Cu1 0.0266(4) 0.0289(4) 0.0549(6) 0.0057(4) 0.0203(4) 0.0027(4)

loop_
_atom_type_symbol
_atom_type_description
_atom_type_scat_dispersion_real
_atom_type_scat_dispersion_imag
_atom_type_scat_source
C C 0.0033 0.0016 'International Tables Vol C Tables 4.2.6.8 and 6.1.1.4'
H H 0.0000 0.0000 'International Tables Vol C Tables 4.2.6.8 and 6.1.1.4'
N N 0.0061 0.0033 'International Tables Vol C Tables 4.2.6.8 and 6.1.1.4'
O O 0.0106 0.0060 'International Tables Vol C Tables 4.2.6.8 and 6.1.1.4'
Cu Cu 0.3201 1.2651 'International Tables Vol C Tables 4.2.6.8 and 6.1.1.4'

loop_
_geom_angle_atom_site_label_1
_geom_angle_atom_site_label_2
_geom_angle_atom_site_label_3
_geom_angle
N1 C1 C2 131.8(7)
N1 C1 C6 109.8(6)
C2 C1 C6 118.4(6)
C3 C2 C1 117.1(6)
C2 C3 C4 122.5(7)
C5 C4 C3 122.7(7)
C4 C5 C6 116.2(7)
C5 C6 N2 132.8(6)
C5 C6 C1 123.0(6)
N2 C6 C1 104.2(5)
N1 C7 N2 113.0(5)
N1 C7 C8 120.0(5)
N2 C7 C8 127.0(5)
N3 C8 C9 123.7(6)
N3 C8 C7 114.2(5)
C9 C8 C7 122.0(6)
C8 C9 C10 118.5(6)
C11 C10 C9 118.0(6)
C12 C11 C10 116.8(6)
N3 C12 C11 125.8(6)
O1 C13 C14 122.5(6)
O1 C13 C18 120.0(5)
C14 C13 C18 117.5(6)
C15 C14 C13 121.2(6)
C14 C15 C16 121.0(6)
C17 C16 C15 118.5(7)
C18 C17 C16 121.2(7)
C17 C18 C13 120.5(6)
C17 C18 N4 126.7(6)
C13 C18 N4 112.7(5)
N4 C19 C20 124.6(6)
C24 C20 C21 118.4(5)
C24 C20 C19 122.6(5)
C21 C20 C19 118.9(5)
C22 C21 C20 117.7(5)
C22 C21 C26 119.7(5)
C20 C21 C26 122.5(5)
N5 C22 C21 124.2(6)
N5 C23 C24 122.1(6)
N5 C23 C25 118.2(5)
C24 C23 C25 119.7(5)
O2 C24 C20 125.2(5)
O2 C24 C23 116.4(5)
C20 C24 C23 118.3(5)
O3 C26 C21 109.6(5)
C7 N1 C1 105.9(5)
C7 N1 Cu1 108.2(4)
C1 N1 Cu1 144.1(5)
C7 N2 C6 107.1(5)
C8 N3 C12 116.8(6)
C8 N3 Cu1 117.8(4)
C12 N3 Cu1 125.4(5)
C19 N4 C18 122.4(5)
C19 N4 Cu1 126.4(4)
C18 N4 Cu1 111.1(4)
C23 N5 C22 119.1(5)
C13 O1 Cu1 109.9(4)
C24 O2 Cu1 126.5(4)
O2 Cu1 N4 93.22(19)
O2 Cu1 O1 157.7(2)
N4 Cu1 O1 84.52(19)
O2 Cu1 N3 89.1(2)
N4 Cu1 N3 177.7(2)
O1 Cu1 N3 93.2(2)
O2 Cu1 N1 107.9(2)
N4 Cu1 N1 101.6(2)
O1 Cu1 N1 94.2(2)
N3 Cu1 N1 78.0(2)

loop_
_geom_bond_atom_site_label_1
_geom_bond_atom_site_label_2
_geom_bond_distance
C1 N1 1.353(8)
C1 C2 1.401(9)
C1 C6 1.431(9)
C2 C3 1.356(9)
C3 C4 1.381(10)
C4 C5 1.353(10)
C5 C6 1.361(9)
C6 N2 1.393(8)
C7 N1 1.333(7)
C7 N2 1.344(7)
C7 C8 1.492(9)
C8 N3 1.324(8)
C8 C9 1.347(8)
C9 C10 1.443(10)
C10 C11 1.379(10)
C11 C12 1.374(9)
C12 N3 1.332(8)
C13 O1 1.333(8)
C13 C14 1.397(9)
C13 C18 1.419(9)
C14 C15 1.368(9)
C15 C16 1.393(10)
C16 C17 1.389(9)
C17 C18 1.370(9)
C18 N4 1.422(8)
C19 N4 1.289(7)
C19 C20 1.441(8)
C20 C24 1.418(8)
C20 C21 1.421(8)
C21 C22 1.378(8)
C21 C26 1.500(8)
C22 N5 1.346(8)
C23 N5 1.326(8)
C23 C24 1.419(8)
C23 C25 1.497(9)
C24 O2 1.309(7)
C26 O3 1.397(7)
N1 Cu1 2.233(5)
N3 Cu1 2.057(6)
N4 Cu1 1.946(5)
O1 Cu1 1.983(4)
O2 Cu1 1.906(4)
